data_7029219
loop_
_publ_author_name
'Tang, Xiao-Yan'
'Long, Ying-Yun'
'Wang, Yong-Xia'
'Liu, Jing-Yu'
'Li, Yue-Sheng'

_publ_section_title
;
 Synthesis and characterization of phosphine-(thio)phenolate-based
 half-zirconocenes and their application in ethylene (co-)polymerization.
;
_journal_issue 1
_journal_name_full 'Dalton transactions (Cambridge, England : 2003)'
_journal_page_first 222
_journal_page_last 230
_journal_paper_doi 10.1039/c3dt51659h
_journal_volume 43
_journal_year 2014
_chemical_formula_sum 'C38 H41 Cl2 O2 P Zr'
_chemical_formula_weight 722.80
_chemical_name_systematic
; 
 ? 
;
_space_group_IT_number 14
_symmetry_cell_setting monoclinic
_symmetry_space_group_name_Hall '-P 2yn'
_symmetry_space_group_name_H-M 'P 1 21/n 1'
_atom_sites_solution_hydrogens geom
_atom_sites_solution_primary direct
_atom_sites_solution_secondary difmap
_audit_creation_method SHELXL-97
_cell_angle_alpha 90.00
_cell_angle_beta 97.1520(10)
_cell_angle_gamma 90.00
_cell_formula_units_Z 4
_cell_length_a 13.8359(7)
_cell_length_b 17.5334(9)
_cell_length_c 14.0252(7)
_cell_measurement_temperature 185(2)
_cell_volume 3375.9(3)
_computing_structure_refinement 'SHELXL-97 (Sheldrick, 1997)'
_computing_structure_solution 'SHELXS-97 (Sheldrick, 1990)'
_diffrn_ambient_temperature 185(2)
_diffrn_measured_fraction_theta_full 0.998
_diffrn_measured_fraction_theta_max 0.998
_diffrn_radiation_monochromator graphite
_diffrn_radiation_source 'fine-focus sealed tube'
_diffrn_radiation_type MoK\a
_diffrn_radiation_wavelength 0.71073
_diffrn_reflns_av_R_equivalents 0.0414
_diffrn_reflns_av_sigmaI/netI 0.0456
_diffrn_reflns_limit_h_max 17
_diffrn_reflns_limit_h_min -17
_diffrn_reflns_limit_k_max 21
_diffrn_reflns_limit_k_min -21
_diffrn_reflns_limit_l_max 17
_diffrn_reflns_limit_l_min -13
_diffrn_reflns_number 21388
_diffrn_reflns_theta_full 26.02
_diffrn_reflns_theta_max 26.02
_diffrn_reflns_theta_min 1.87
_exptl_absorpt_coefficient_mu 0.564
_exptl_absorpt_correction_T_max 0.9252
_exptl_absorpt_correction_T_min 0.8580
_exptl_absorpt_correction_type multi-scan
_exptl_crystal_colour colourless
_exptl_crystal_density_diffrn 1.422
_exptl_crystal_density_method 'not measured'
_exptl_crystal_description block
_exptl_crystal_F_000 1496
_exptl_crystal_size_max 0.28
_exptl_crystal_size_mid 0.21
_exptl_crystal_size_min 0.14
_refine_diff_density_max 0.739
_refine_diff_density_min -0.643
_refine_diff_density_rms 0.076
_refine_ls_extinction_method none
_refine_ls_goodness_of_fit_ref 1.043
_refine_ls_hydrogen_treatment constr
_refine_ls_matrix_type full
_refine_ls_number_parameters 402
_refine_ls_number_reflns 6657
_refine_ls_number_restraints 15
_refine_ls_restrained_S_all 1.064
_refine_ls_R_factor_all 0.0606
_refine_ls_R_factor_gt 0.0455
_refine_ls_shift/su_max 0.001
_refine_ls_shift/su_mean 0.000
_refine_ls_structure_factor_coef Fsqd
_refine_ls_weighting_details 'calc w=1/[\s^2^(Fo^2^)+(0.0467P)^2^+2.2802P] where P=(Fo^2^+2Fc^2^)/3'
_refine_ls_weighting_scheme calc
_refine_ls_wR_factor_gt 0.0982
_refine_ls_wR_factor_ref 0.1055
_reflns_number_gt 5404
_reflns_number_total 6657
_reflns_threshold_expression >2sigma(I)
_cod_data_source_file c3dt51659h.txt
_cod_data_source_block txy
_cod_original_sg_symbol_H-M P2(1)/n
_cod_database_code 7029219

loop_
_symmetry_equiv_pos_as_xyz
'x, y, z'
'-x+1/2, y+1/2, -z+1/2'
'-x, -y, -z'
'x-1/2, -y-1/2, z-1/2'

loop_
_atom_site_label
_atom_site_type_symbol
_atom_site_fract_x
_atom_site_fract_y
_atom_site_fract_z
_atom_site_U_iso_or_equiv
_atom_site_adp_type
_atom_site_occupancy
_atom_site_symmetry_multiplicity
_atom_site_calc_flag
_atom_site_refinement_flags
Zr1 Zr 0.41102(2) 0.211447(16) 0.11387(2) 0.02057(10) Uani 1 1 d .
P1 P 0.25840(6) 0.20648(4) 0.23394(6) 0.02267(18) Uani 1 1 d .
Cl1 Cl 0.27485(6) 0.28605(5) 0.02959(7) 0.0379(2) Uani 1 1 d .
Cl2 Cl 0.33547(6) 0.08722(5) 0.06566(6) 0.0324(2) Uani 1 1 d .
O1 O 0.43219(15) 0.29527(11) 0.21566(16) 0.0255(5) Uani 1 1 d .
C7 C 0.1296(2) 0.21463(19) 0.1838(2) 0.0268(7) Uani 1 1 d .
O2 O 0.48010(15) 0.13929(12) 0.24832(15) 0.0256(5) Uani 1 1 d .
C22 C 0.5146(2) 0.29487(18) 0.0195(2) 0.0278(7) Uani 1 1 d .
C8 C 0.0873(3) 0.2848(2) 0.1592(3) 0.0367(9) Uani 1 1 d .
H8 H 0.1234 0.3303 0.1735 0.044 Uiso 1 1 calc R
C2 C 0.2897(2) 0.29494(17) 0.2968(2) 0.0250(7) Uani 1 1 d .
C25 C 0.4990(3) 0.09623(19) -0.0789(3) 0.0372(9) Uani 1 1 d .
H25A H 0.5290 0.1022 -0.1382 0.056 Uiso 1 1 calc R
H25B H 0.4291 0.0866 -0.0950 0.056 Uiso 1 1 calc R
H25C H 0.5293 0.0531 -0.0420 0.056 Uiso 1 1 calc R
C18 C 0.2526(2) 0.05606(18) 0.2960(2) 0.0271(7) Uani 1 1 d .
H18 H 0.2518 0.0449 0.2296 0.032 Uiso 1 1 calc R
C13 C 0.2563(2) 0.13198(17) 0.3265(2) 0.0223(7) Uani 1 1 d .
C1 C 0.3788(2) 0.32703(17) 0.2789(2) 0.0226(7) Uani 1 1 d .
C19 C 0.5788(2) 0.1782(2) 0.0656(2) 0.0295(8) Uani 1 1 d .
C6 C 0.4127(2) 0.39417(17) 0.3274(2) 0.0246(7) Uani 1 1 d .
C29 C 0.5089(2) 0.42763(18) 0.3116(2) 0.0302(8) Uani 1 1 d .
C24 C 0.6494(3) 0.1215(2) 0.1150(3) 0.0395(9) Uani 1 1 d .
H24A H 0.7146 0.1314 0.0975 0.059 Uiso 1 1 calc R
H24B H 0.6290 0.0698 0.0949 0.059 Uiso 1 1 calc R
H24C H 0.6505 0.1262 0.1847 0.059 Uiso 1 1 calc R
C27 C 0.4967(3) 0.37894(19) 0.0109(3) 0.0394(9) Uani 1 1 d .
H27A H 0.5231 0.4040 0.0710 0.059 Uiso 1 1 calc R
H27B H 0.4265 0.3885 -0.0017 0.059 Uiso 1 1 calc R
H27C H 0.5288 0.3993 -0.0421 0.059 Uiso 1 1 calc R
C9 C -0.0077(3) 0.2887(2) 0.1138(3) 0.0454(10) Uani 1 1 d .
H9 H -0.0364 0.3370 0.0978 0.054 Uiso 1 1 calc R
C4 C 0.2655(3) 0.39863(19) 0.4038(2) 0.0340(8) Uani 1 1 d .
H4 H 0.2264 0.4242 0.4449 0.041 Uiso 1 1 calc R
C23 C 0.5797(2) 0.25688(19) 0.0893(2) 0.0268(7) Uani 1 1 d .
C28 C 0.6458(2) 0.2928(2) 0.1696(3) 0.0377(9) Uani 1 1 d .
H28A H 0.7120 0.2959 0.1518 0.057 Uiso 1 1 calc R
H28B H 0.6462 0.2619 0.2279 0.057 Uiso 1 1 calc R
H28C H 0.6224 0.3443 0.1817 0.057 Uiso 1 1 calc R
C5 C 0.3549(3) 0.42870(18) 0.3891(2) 0.0315(8) Uani 1 1 d .
H5 H 0.3772 0.4740 0.4220 0.038 Uiso 1 1 calc R
C12 C 0.0751(3) 0.1493(2) 0.1616(3) 0.0366(8) Uani 1 1 d .
H12 H 0.1030 0.1008 0.1779 0.044 Uiso 1 1 calc R
C20 C 0.5139(2) 0.16788(18) -0.0200(2) 0.0271(7) Uani 1 1 d .
C32 C 0.5149(3) 0.1712(2) 0.3433(2) 0.0368(8) Uani 1 1 d U
H32A H 0.4615 0.1978 0.3706 0.044 Uiso 1 1 calc R
H32B H 0.5688 0.2077 0.3390 0.044 Uiso 1 1 calc R
C15 C 0.2572(3) 0.0874(2) 0.4891(3) 0.0352(8) Uani 1 1 d .
H15 H 0.2596 0.0981 0.5557 0.042 Uiso 1 1 calc R
C16 C 0.2524(2) 0.0125(2) 0.4576(3) 0.0333(8) Uani 1 1 d .
H16 H 0.2508 -0.0280 0.5024 0.040 Uiso 1 1 calc R
C3 C 0.2330(2) 0.33208(18) 0.3592(2) 0.0295(8) Uani 1 1 d .
H3 H 0.1722 0.3111 0.3705 0.035 Uiso 1 1 calc R
C30 C 0.5163(3) 0.4783(2) 0.2371(3) 0.0411(9) Uani 1 1 d .
H30 H 0.4592 0.4930 0.1965 0.049 Uiso 1 1 calc R
C10 C -0.0606(3) 0.2232(2) 0.0920(3) 0.0435(10) Uani 1 1 d .
H10 H -0.1252 0.2263 0.0603 0.052 Uiso 1 1 calc R
C14 C 0.2585(2) 0.14709(19) 0.4241(2) 0.0300(8) Uani 1 1 d .
H14 H 0.2609 0.1983 0.4464 0.036 Uiso 1 1 calc R
C35 C 0.4898(3) 0.05603(19) 0.2536(3) 0.0341(8) Uani 1 1 d .
H35A H 0.5252 0.0367 0.2013 0.041 Uiso 1 1 calc R
H35B H 0.4250 0.0314 0.2484 0.041 Uiso 1 1 calc R
C17 C 0.2500(2) -0.00318(19) 0.3608(3) 0.0321(8) Uani 1 1 d .
H17 H 0.2466 -0.0545 0.3388 0.038 Uiso 1 1 calc R
C11 C -0.0199(3) 0.1536(2) 0.1161(3) 0.0453(10) Uani 1 1 d .
H11 H -0.0565 0.1083 0.1017 0.054 Uiso 1 1 calc R
C26 C 0.4091(3) 0.2554(2) -0.1402(2) 0.0401(9) Uani 1 1 d .
H26A H 0.4495 0.2660 -0.1913 0.060 Uiso 1 1 calc R
H26B H 0.3678 0.2996 -0.1317 0.060 Uiso 1 1 calc R
H26C H 0.3680 0.2107 -0.1578 0.060 Uiso 1 1 calc R
C36 C 0.6876(3) 0.4868(3) 0.2774(4) 0.0652(14) Uani 1 1 d .
H36 H 0.7489 0.5064 0.2652 0.078 Uiso 1 1 calc R
C21 C 0.4734(2) 0.23968(19) -0.0482(2) 0.0270(7) Uani 1 1 d .
C34 C 0.5461(5) 0.0408(3) 0.3493(4) 0.0877(18) Uani 1 1 d U
H34A H 0.5147 -0.0007 0.3822 0.105 Uiso 1 1 calc R
H34B H 0.6132 0.0246 0.3413 0.105 Uiso 1 1 calc R
C31 C 0.6054(3) 0.5077(2) 0.2209(3) 0.0541(11) Uani 1 1 d .
H31 H 0.6090 0.5427 0.1698 0.065 Uiso 1 1 calc R
C37 C 0.6822(3) 0.4372(3) 0.3523(4) 0.0720(16) Uani 1 1 d .
H37 H 0.7399 0.4233 0.3925 0.086 Uiso 1 1 calc R
C33 C 0.5488(5) 0.1049(3) 0.4023(4) 0.1028(19) Uani 1 1 d U
H33A H 0.6163 0.1140 0.4326 0.123 Uiso 1 1 calc R
H33B H 0.5071 0.0984 0.4542 0.123 Uiso 1 1 calc R
C38 C 0.5930(3) 0.4074(3) 0.3697(3) 0.0520(11) Uani 1 1 d .
H38 H 0.5899 0.3730 0.4215 0.062 Uiso 1 1 calc R

loop_
_atom_site_aniso_label
_atom_site_aniso_U_11
_atom_site_aniso_U_22
_atom_site_aniso_U_33
_atom_site_aniso_U_23
_atom_site_aniso_U_13
_atom_site_aniso_U_12
Zr1 0.02063(16) 0.02136(16) 0.02032(17) -0.00016(12) 0.00491(11) 0.00054(12)
P1 0.0216(4) 0.0215(4) 0.0256(5) 0.0010(3) 0.0060(3) 0.0012(3)
Cl1 0.0289(4) 0.0472(5) 0.0387(5) 0.0173(4) 0.0084(4) 0.0103(4)
Cl2 0.0383(5) 0.0328(4) 0.0267(4) -0.0071(3) 0.0061(4) -0.0113(4)
O1 0.0265(12) 0.0232(11) 0.0281(12) -0.0038(9) 0.0092(9) -0.0005(9)
C7 0.0236(16) 0.0363(19) 0.0214(17) 0.0049(14) 0.0064(13) 0.0051(14)
O2 0.0294(12) 0.0253(11) 0.0223(12) -0.0020(9) 0.0041(9) 0.0035(9)
C22 0.0279(17) 0.0276(17) 0.0299(19) 0.0013(14) 0.0114(14) 0.0000(14)
C8 0.0267(18) 0.040(2) 0.045(2) 0.0121(17) 0.0095(16) 0.0007(16)
C2 0.0293(17) 0.0195(15) 0.0269(18) 0.0019(13) 0.0064(14) 0.0035(13)
C25 0.043(2) 0.0331(19) 0.038(2) -0.0064(16) 0.0157(17) -0.0002(16)
C18 0.0278(17) 0.0265(17) 0.0263(18) -0.0009(14) 0.0010(14) 0.0009(14)
C13 0.0154(14) 0.0246(16) 0.0268(17) 0.0023(13) 0.0025(12) 0.0000(12)
C1 0.0277(17) 0.0199(15) 0.0207(17) 0.0024(13) 0.0044(13) 0.0026(13)
C19 0.0249(17) 0.0346(18) 0.0314(19) 0.0043(15) 0.0127(14) 0.0042(14)
C6 0.0303(17) 0.0229(16) 0.0204(17) 0.0024(13) 0.0020(13) 0.0046(13)
C29 0.0349(19) 0.0260(17) 0.0289(19) -0.0103(14) 0.0004(15) -0.0025(14)
C24 0.0308(19) 0.049(2) 0.041(2) 0.0076(18) 0.0155(16) 0.0122(17)
C27 0.043(2) 0.0292(19) 0.047(2) 0.0046(17) 0.0082(18) -0.0016(16)
C9 0.036(2) 0.051(2) 0.050(3) 0.023(2) 0.0081(18) 0.0145(19)
C4 0.047(2) 0.0267(17) 0.032(2) 0.0018(15) 0.0197(16) 0.0094(16)
C23 0.0228(16) 0.0341(18) 0.0248(18) -0.0012(14) 0.0083(13) -0.0025(14)
C28 0.0279(18) 0.048(2) 0.037(2) -0.0048(18) 0.0042(16) -0.0082(17)
C5 0.045(2) 0.0223(16) 0.0275(19) -0.0016(14) 0.0075(16) 0.0014(15)
C12 0.036(2) 0.038(2) 0.035(2) -0.0010(16) -0.0015(16) 0.0009(16)
C20 0.0264(17) 0.0301(17) 0.0265(18) -0.0022(14) 0.0106(14) 0.0003(14)
C32 0.038(2) 0.045(2) 0.0259(19) -0.0066(16) -0.0035(15) 0.0054(17)
C15 0.037(2) 0.044(2) 0.0244(19) 0.0068(16) 0.0039(15) 0.0027(17)
C16 0.0278(18) 0.0323(19) 0.039(2) 0.0142(16) 0.0010(15) 0.0001(15)
C3 0.0349(19) 0.0250(17) 0.0316(19) 0.0030(14) 0.0159(15) 0.0055(14)
C30 0.038(2) 0.0304(19) 0.054(3) 0.0030(18) 0.0057(18) -0.0018(16)
C10 0.0287(19) 0.066(3) 0.034(2) 0.0136(19) -0.0033(16) 0.0037(19)
C14 0.0339(18) 0.0261(17) 0.0300(19) -0.0030(14) 0.0040(15) 0.0003(14)
C35 0.0344(19) 0.0263(17) 0.041(2) 0.0029(16) 0.0022(16) 0.0036(15)
C17 0.0311(19) 0.0238(17) 0.040(2) 0.0016(15) -0.0003(16) -0.0049(14)
C11 0.035(2) 0.054(3) 0.044(2) -0.001(2) -0.0040(18) -0.0058(19)
C26 0.045(2) 0.052(2) 0.024(2) 0.0026(17) 0.0063(16) 0.0039(19)
C36 0.047(3) 0.088(4) 0.062(3) -0.033(3) 0.013(2) -0.039(3)
C21 0.0279(17) 0.0316(17) 0.0235(18) 0.0008(14) 0.0108(14) -0.0016(14)
C34 0.135(5) 0.048(3) 0.065(3) 0.014(2) -0.047(3) 0.006(3)
C31 0.053(3) 0.037(2) 0.075(3) -0.002(2) 0.019(2) -0.016(2)
C37 0.031(2) 0.134(5) 0.047(3) -0.029(3) -0.010(2) -0.006(3)
C33 0.170(5) 0.072(3) 0.052(3) -0.010(2) -0.045(3) 0.057(3)
C38 0.045(2) 0.083(3) 0.026(2) -0.004(2) -0.0021(18) -0.001(2)

loop_
_atom_type_symbol
_atom_type_description
_atom_type_scat_dispersion_real
_atom_type_scat_dispersion_imag
_atom_type_scat_source
C C 0.0033 0.0016 'International Tables Vol C Tables 4.2.6.8 and 6.1.1.4'
H H 0.0000 0.0000 'International Tables Vol C Tables 4.2.6.8 and 6.1.1.4'
O O 0.0106 0.0060 'International Tables Vol C Tables 4.2.6.8 and 6.1.1.4'
P P 0.1023 0.0942 'International Tables Vol C Tables 4.2.6.8 and 6.1.1.4'
Cl Cl 0.1484 0.1585 'International Tables Vol C Tables 4.2.6.8 and 6.1.1.4'
Zr Zr -2.9673 0.5597 'International Tables Vol C Tables 4.2.6.8 and 6.1.1.4'

loop_
_geom_angle_atom_site_label_1
_geom_angle_atom_site_label_2
_geom_angle_atom_site_label_3
_geom_angle
O1 Zr1 O2 79.61(8)
O1 Zr1 Cl1 89.31(6)
O2 Zr1 Cl1 150.57(6)
O1 Zr1 Cl2 147.44(6)
O2 Zr1 Cl2 82.09(5)
Cl1 Zr1 Cl2 93.69(3)
O1 Zr1 C23 79.29(9)
O2 Zr1 C23 89.36(9)
Cl1 Zr1 C23 115.45(8)
Cl2 Zr1 C23 127.28(8)
O1 Zr1 C22 84.77(10)
O2 Zr1 C22 121.70(9)
Cl1 Zr1 C22 83.78(8)
Cl2 Zr1 C22 127.79(8)
C23 Zr1 C22 32.40(10)
O1 Zr1 C19 106.98(10)
O2 Zr1 C19 78.48(9)
Cl1 Zr1 C19 130.95(8)
Cl2 Zr1 C19 95.35(8)
C23 Zr1 C19 32.33(11)
C22 Zr1 C19 53.40(10)
O1 Zr1 C21 116.30(10)
O2 Zr1 C21 131.13(9)
Cl1 Zr1 C21 78.20(8)
Cl2 Zr1 C21 96.00(8)
C23 Zr1 C21 53.41(10)
C22 Zr1 C21 32.33(10)
C19 Zr1 C21 52.95(10)
O1 Zr1 C20 132.05(9)
O2 Zr1 C20 102.38(9)
Cl1 Zr1 C20 105.22(8)
Cl2 Zr1 C20 78.18(7)
C23 Zr1 C20 53.05(10)
C22 Zr1 C20 52.97(10)
C19 Zr1 C20 31.83(10)
C21 Zr1 C20 31.64(10)
O1 Zr1 P1 70.31(6)
O2 Zr1 P1 76.68(5)
Cl1 Zr1 P1 73.92(3)
Cl2 Zr1 P1 79.42(3)
C23 Zr1 P1 148.27(8)
C22 Zr1 P1 146.31(7)
C19 Zr1 P1 155.09(8)
C21 Zr1 P1 151.32(7)
C20 Zr1 P1 157.48(7)
C2 P1 C7 106.37(15)
C2 P1 C13 106.73(15)
C7 P1 C13 103.01(14)
C2 P1 Zr1 96.36(11)
C7 P1 Zr1 121.59(11)
C13 P1 Zr1 120.88(10)
C1 O1 Zr1 135.71(19)
C12 C7 C8 118.4(3)
C12 C7 P1 119.8(3)
C8 C7 P1 121.5(3)
C35 O2 C32 108.4(2)
C35 O2 Zr1 126.60(18)
C32 O2 Zr1 124.86(19)
C23 C22 C21 108.1(3)
C23 C22 C27 127.2(3)
C21 C22 C27 124.6(3)
C23 C22 Zr1 73.64(18)
C21 C22 Zr1 75.55(18)
C27 C22 Zr1 120.7(2)
C7 C8 C9 120.3(3)
C7 C8 H8 119.8
C9 C8 H8 119.8
C1 C2 C3 119.7(3)
C1 C2 P1 114.8(2)
C3 C2 P1 125.5(3)
C20 C25 H25A 109.5
C20 C25 H25B 109.5
H25A C25 H25B 109.5
C20 C25 H25C 109.5
H25A C25 H25C 109.5
H25B C25 H25C 109.5
C17 C18 C13 121.1(3)
C17 C18 H18 119.5
C13 C18 H18 119.5
C14 C13 C18 118.6(3)
C14 C13 P1 123.9(2)
C18 C13 P1 117.5(2)
O1 C1 C2 121.2(3)
O1 C1 C6 119.1(3)
C2 C1 C6 119.7(3)
C23 C19 C20 108.0(3)
C23 C19 C24 123.4(3)
C20 C19 C24 127.8(3)
C23 C19 Zr1 72.47(18)
C20 C19 Zr1 75.76(18)
C24 C19 Zr1 125.9(2)
C5 C6 C1 118.8(3)
C5 C6 C29 120.9(3)
C1 C6 C29 120.3(3)
C38 C29 C30 118.3(4)
C38 C29 C6 120.8(3)
C30 C29 C6 120.9(3)
C19 C24 H24A 109.5
C19 C24 H24B 109.5
H24A C24 H24B 109.5
C19 C24 H24C 109.5
H24A C24 H24C 109.5
H24B C24 H24C 109.5
C22 C27 H27A 109.5
C22 C27 H27B 109.5
H27A C27 H27B 109.5
C22 C27 H27C 109.5
H27A C27 H27C 109.5
H27B C27 H27C 109.5
C10 C9 C8 120.4(3)
C10 C9 H9 119.8
C8 C9 H9 119.8
C3 C4 C5 120.3(3)
C3 C4 H4 119.9
C5 C4 H4 119.9
C22 C23 C19 108.0(3)
C22 C23 C28 126.9(3)
C19 C23 C28 124.9(3)
C22 C23 Zr1 73.96(18)
C19 C23 Zr1 75.20(18)
C28 C23 Zr1 121.1(2)
C23 C28 H28A 109.5
C23 C28 H28B 109.5
H28A C28 H28B 109.5
C23 C28 H28C 109.5
H28A C28 H28C 109.5
H28B C28 H28C 109.5
C4 C5 C6 121.4(3)
C4 C5 H5 119.3
C6 C5 H5 119.3
C7 C12 C11 121.1(3)
C7 C12 H12 119.5
C11 C12 H12 119.5
C21 C20 C19 108.1(3)
C21 C20 C25 124.6(3)
C19 C20 C25 126.9(3)
C21 C20 Zr1 73.01(18)
C19 C20 Zr1 72.41(18)
C25 C20 Zr1 126.2(2)
O2 C32 C33 104.7(3)
O2 C32 H32A 110.8
C33 C32 H32A 110.8
O2 C32 H32B 110.8
C33 C32 H32B 110.8
H32A C32 H32B 108.9
C16 C15 C14 120.6(3)
C16 C15 H15 119.7
C14 C15 H15 119.7
C17 C16 C15 119.7(3)
C17 C16 H16 120.1
C15 C16 H16 120.1
C4 C3 C2 120.0(3)
C4 C3 H3 120.0
C2 C3 H3 120.0
C31 C30 C29 121.0(4)
C31 C30 H30 119.5
C29 C30 H30 119.5
C11 C10 C9 120.0(3)
C11 C10 H10 120.0
C9 C10 H10 120.0
C15 C14 C13 120.1(3)
C15 C14 H14 119.9
C13 C14 H14 119.9
O2 C35 C34 105.0(3)
O2 C35 H35A 110.8
C34 C35 H35A 110.8
O2 C35 H35B 110.8
C34 C35 H35B 110.8
H35A C35 H35B 108.8
C16 C17 C18 119.8(3)
C16 C17 H17 120.1
C18 C17 H17 120.1
C10 C11 C12 119.8(4)
C10 C11 H11 120.1
C12 C11 H11 120.1
C21 C26 H26A 109.5
C21 C26 H26B 109.5
H26A C26 H26B 109.5
C21 C26 H26C 109.5
H26A C26 H26C 109.5
H26B C26 H26C 109.5
C31 C36 C37 119.9(4)
C31 C36 H36 120.0
C37 C36 H36 120.0
C20 C21 C22 107.9(3)
C20 C21 C26 125.2(3)
C22 C21 C26 126.5(3)
C20 C21 Zr1 75.35(18)
C22 C21 Zr1 72.11(18)
C26 C21 Zr1 124.5(2)
C33 C34 C35 108.8(4)
C33 C34 H34A 109.9
C35 C34 H34A 109.9
C33 C34 H34B 109.9
C35 C34 H34B 109.9
H34A C34 H34B 108.3
C36 C31 C30 120.3(4)
C36 C31 H31 119.8
C30 C31 H31 119.8
C36 C37 C38 120.4(4)
C36 C37 H37 119.8
C38 C37 H37 119.8
C34 C33 C32 111.4(4)
C34 C33 H33A 109.3
C32 C33 H33A 109.3
C34 C33 H33B 109.3
C32 C33 H33B 109.3
H33A C33 H33B 108.0
C29 C38 C37 120.1(4)
C29 C38 H38 120.0
C37 C38 H38 120.0

loop_
_geom_bond_atom_site_label_1
_geom_bond_atom_site_label_2
_geom_bond_distance
Zr1 O1 2.045(2)
Zr1 O2 2.371(2)
Zr1 Cl1 2.4705(9)
Zr1 Cl2 2.4734(8)
Zr1 C23 2.530(3)
Zr1 C22 2.534(3)
Zr1 C19 2.565(3)
Zr1 C21 2.578(3)
Zr1 C20 2.608(3)
Zr1 P1 2.8614(9)
P1 C2 1.810(3)
P1 C7 1.838(3)
P1 C13 1.845(3)
O1 C1 1.344(4)
C7 C12 1.385(5)
C7 C8 1.387(5)
O2 C35 1.467(4)
O2 C32 1.469(4)
C22 C23 1.413(5)
C22 C21 1.424(5)
C22 C27 1.497(4)
C8 C9 1.389(5)
C8 H8 0.9500
C2 C1 1.405(4)
C2 C3 1.407(4)
C25 C20 1.504(4)
C25 H25A 0.9800
C25 H25B 0.9800
C25 H25C 0.9800
C18 C17 1.384(4)
C18 C13 1.397(4)
C18 H18 0.9500
C13 C14 1.391(4)
C1 C6 1.410(4)
C19 C23 1.419(5)
C19 C20 1.419(5)
C19 C24 1.502(5)
C6 C5 1.389(4)
C6 C29 1.496(5)
C29 C38 1.381(5)
C29 C30 1.385(5)
C24 H24A 0.9800
C24 H24B 0.9800
C24 H24C 0.9800
C27 H27A 0.9800
C27 H27B 0.9800
C27 H27C 0.9800
C9 C10 1.376(6)
C9 H9 0.9500
C4 C3 1.373(5)
C4 C5 1.383(5)
C4 H4 0.9500
C23 C28 1.499(4)
C28 H28A 0.9800
C28 H28B 0.9800
C28 H28C 0.9800
C5 H5 0.9500
C12 C11 1.390(5)
C12 H12 0.9500
C20 C21 1.414(5)
C32 C33 1.470(6)
C32 H32A 0.9900
C32 H32B 0.9900
C15 C16 1.385(5)
C15 C14 1.388(5)
C15 H15 0.9500
C16 C17 1.381(5)
C16 H16 0.9500
C3 H3 0.9500
C30 C31 1.381(5)
C30 H30 0.9500
C10 C11 1.369(5)
C10 H10 0.9500
C14 H14 0.9500
C35 C34 1.491(5)
C35 H35A 0.9900
C35 H35B 0.9900
C17 H17 0.9500
C11 H11 0.9500
C26 C21 1.498(5)
C26 H26A 0.9800
C26 H26B 0.9800
C26 H26C 0.9800
C36 C31 1.353(6)
C36 C37 1.372(7)
C36 H36 0.9500
C34 C33 1.346(7)
C34 H34A 0.9900
C34 H34B 0.9900
C31 H31 0.9500
C37 C38 1.390(6)
C37 H37 0.9500
C33 H33A 0.9900
C33 H33B 0.9900
C38 H38 0.9500
